data_7010270
loop_
_publ_author_name
'Benito, M\'onica'
'L\'opez, Concepci\'on'
'Morvan, Xavier'
'Solans, Xavier'
'Font-Bard\'ia, Merc\`e'

_publ_section_title
;
 A comparative study of the reactivity of the
 \s(Pd--Csp2,&#x2005;ferrocene) and \s(Pd--Csp2,&#x2005;biphenyl) bonds
 in cyclopalladated complexes derived from
 [Fe(\h5-C5H5)(\h5-C5H4CH&#xE006;NC6H4C6H5-2)]
;
_journal_issue 23
_journal_name_full 'Journal of the Chemical Society, Dalton Transactions'
_journal_page_first 4470
_journal_paper_doi 10.1039/b007537j
_journal_year 2000
_chemical_formula_sum 'C35 H38 Cl Fe N Pd'
_chemical_formula_weight 670.36
_chemical_name_systematic
;
 ?
;
_space_group_IT_number 88
_symmetry_space_group_name_Hall '-I 4ad'
_symmetry_space_group_name_H-M 'I 41/a :2'
_atom_sites_solution_hydrogens geom
_atom_sites_solution_primary direct
_atom_sites_solution_secondary difmap
_audit_creation_method SHELXL
_cell_angle_alpha 90.00
_cell_angle_beta 90.00
_cell_angle_gamma 90.00
_cell_formula_units_Z 16
_cell_length_a 34.337(5)
_cell_length_b 34.337(5)
_cell_length_c 11.335(2)
_cell_measurement_temperature 293(2)
_cell_volume 13364(4)
_computing_structure_refinement 'SHELXL-93 (Sheldrick, 1993)'
_computing_structure_solution 'SHELXS-86 (Sheldrick, 1990)'
_diffrn_ambient_temperature 293(2)
_diffrn_radiation_monochromator graphite
_diffrn_radiation_source 'fine-focus sealed tube'
_diffrn_radiation_type MoK\a
_diffrn_radiation_wavelength 0.71069
_diffrn_reflns_av_R_equivalents 0.0000
_diffrn_reflns_av_sigmaI/netI 0.1210
_diffrn_reflns_limit_h_max 34
_diffrn_reflns_limit_h_min -33
_diffrn_reflns_limit_k_max 48
_diffrn_reflns_limit_k_min 0
_diffrn_reflns_limit_l_max 15
_diffrn_reflns_limit_l_min 0
_diffrn_reflns_number 9299
_diffrn_reflns_theta_max 30.02
_diffrn_reflns_theta_min 2.23
_exptl_absorpt_coefficient_mu 1.074
_exptl_crystal_density_diffrn 1.333
_exptl_crystal_F_000 5504
_refine_diff_density_max 0.918
_refine_diff_density_min -0.599
_refine_diff_density_rms 0.090
_refine_ls_extinction_coef 0.00002(2)
_refine_ls_extinction_expression Fc^*^=kFc[1+0.001xFc^2^\l^3^/sin(2\q)]^-1/4^
_refine_ls_extinction_method SHELXL
_refine_ls_goodness_of_fit_all 0.958
_refine_ls_goodness_of_fit_obs 1.044
_refine_ls_matrix_type full
_refine_ls_number_parameters 458
_refine_ls_number_reflns 9245
_refine_ls_number_restraints 0
_refine_ls_restrained_S_all 1.326
_refine_ls_restrained_S_obs 1.044
_refine_ls_R_factor_all 0.1134
_refine_ls_R_factor_obs 0.0365
_refine_ls_shift/esd_max 0.067
_refine_ls_shift/esd_mean 0.004
_refine_ls_structure_factor_coef Fsqd
_refine_ls_weighting_details 'w=1/[\s^2^(Fo^2^)+(0.0332P)^2^+0.0000P] where P=(Fo^2^+2Fc^2^)/3'
_refine_ls_weighting_scheme calc
_refine_ls_wR_factor_all 0.1397
_refine_ls_wR_factor_obs 0.0780
_reflns_number_observed 4770
_reflns_number_total 9299
_reflns_observed_criterion >2sigma(I)
_cod_data_source_file b007537j.txt
_cod_data_source_block chbc6
_cod_depositor_comments
;
The following automatic conversions were performed:

'_refine_ls_weighting_scheme' value 'calc
w=1/[\s^2^(Fo^2^)+(0.0332P)^2^+0.0000P] where P=(Fo^2^+2Fc^2^)/3' was
changed to 'calc'. New tag '_refine_ls_weighting_details' was
created. The value of the new tag was set to
'w=1/[\s^2^(Fo^2^)+(0.0332P)^2^+0.0000P] where P=(Fo^2^+2Fc^2^)/3'.

Automatic conversion script
Id: cif_fix_values 3143 2015-03-26 13:38:13Z robertas 
;
_cod_original_cell_volume 13364.3(36)
_cod_database_code 7010270

loop_
_symmetry_equiv_pos_as_xyz
'x, y, z'
'-x+1/2, -y, z+1/2'
'-y+3/4, x+1/4, z+1/4'
'y+3/4, -x+3/4, z+3/4'
'x+1/2, y+1/2, z+1/2'
'-x+1, -y+1/2, z+1'
'-y+5/4, x+3/4, z+3/4'
'y+5/4, -x+5/4, z+5/4'
'-x, -y, -z'
'x-1/2, y, -z-1/2'
'y-3/4, -x-1/4, -z-1/4'
'-y-3/4, x-3/4, -z-3/4'
'-x+1/2, -y+1/2, -z+1/2'
'x, y+1/2, -z'
'y-1/4, -x+1/4, -z+1/4'
'-y-1/4, x-1/4, -z-1/4'

loop_
_atom_site_aniso_label
_atom_site_aniso_U_11
_atom_site_aniso_U_22
_atom_site_aniso_U_33
_atom_site_aniso_U_23
_atom_site_aniso_U_13
_atom_site_aniso_U_12
Pd 0.0465(2) 0.0449(2) 0.02679(11) -0.00311(10) -0.00194(10) 0.00171(12)
Fe 0.0578(3) 0.0645(3) 0.0619(3) 0.0033(3) -0.0125(3) -0.0017(3)
Cl 0.0596(5) 0.0642(5) 0.0414(4) -0.0017(4) 0.0046(4) 0.0125(4)
N 0.045(2) 0.047(2) 0.0346(13) -0.0084(12) -0.0046(12) 0.0055(13)
C1 0.064(3) 0.191(7) 0.138(6) 0.105(6) 0.029(4) 0.018(4)
C2 0.088(4) 0.164(6) 0.081(4) 0.015(4) 0.015(3) 0.011(4)
C3 0.075(3) 0.133(5) 0.115(5) -0.017(4) -0.003(4) 0.016(4)
C4 0.062(3) 0.119(5) 0.134(5) 0.008(4) -0.006(3) -0.005(3)
C5 0.068(3) 0.098(4) 0.177(7) 0.011(4) 0.021(4) -0.011(3)
C6 0.070(3) 0.048(2) 0.057(2) -0.008(2) -0.010(2) 0.000(2)
C7 0.090(3) 0.062(2) 0.054(2) -0.008(2) -0.008(2) -0.007(2)
C8 0.093(3) 0.073(3) 0.047(2) 0.005(2) -0.025(2) -0.016(2)
C9 0.077(3) 0.058(2) 0.045(2) 0.004(2) -0.018(2) -0.007(2)
C10 0.056(2) 0.046(2) 0.040(2) -0.0033(15) -0.006(2) 0.001(2)
C11 0.050(2) 0.042(2) 0.040(2) -0.0012(15) -0.0057(15) 0.007(2)
C12 0.058(2) 0.046(2) 0.034(2) 0.0009(14) -0.007(2) -0.003(2)
C13 0.054(2) 0.069(3) 0.049(2) -0.002(2) -0.009(2) -0.009(2)
C14 0.068(3) 0.100(3) 0.085(3) 0.018(3) -0.012(2) -0.031(3)
C15 0.062(2) 0.042(2) 0.0304(14) -0.0050(13) -0.0023(15) 0.002(2)
C16 0.081(3) 0.068(3) 0.029(2) -0.008(2) 0.004(2) 0.008(3)
C17 0.118(4) 0.083(3) 0.031(2) 0.003(2) -0.004(2) 0.008(3)
C18 0.047(2) 0.047(2) 0.0323(15) -0.0077(14) 0.0081(14) -0.0037(15)
C19 0.061(3) 0.068(3) 0.048(2) 0.003(2) -0.002(2) -0.012(2)
C20 0.081(3) 0.059(3) 0.070(3) 0.003(2) -0.006(3) -0.017(3)
C21 0.052(2) 0.054(2) 0.0288(14) -0.0098(15) 0.0010(14) 0.001(2)
C22 0.067(3) 0.043(2) 0.047(2) -0.004(2) -0.003(2) 0.003(2)
C23 0.100(4) 0.068(3) 0.059(3) -0.025(2) -0.010(3) 0.011(3)
C24 0.051(2) 0.052(2) 0.038(2) -0.0106(15) 0.0024(15) 0.003(2)
C25 0.058(2) 0.073(3) 0.041(2) -0.009(2) 0.007(2) 0.005(2)
C26 0.050(2) 0.087(3) 0.064(3) -0.015(2) 0.008(2) 0.004(2)
C27 0.054(3) 0.088(4) 0.068(3) -0.007(2) -0.004(3) 0.016(3)
C28 0.057(2) 0.058(2) 0.048(2) -0.003(2) -0.001(2) 0.009(2)
C29 0.046(2) 0.047(2) 0.044(2) -0.005(2) 0.001(2) 0.008(2)
C30 0.054(2) 0.054(2) 0.034(2) -0.005(2) -0.0053(15) 0.008(2)
C31 0.081(3) 0.052(2) 0.048(2) -0.001(2) -0.008(2) 0.015(2)
C32 0.089(3) 0.069(3) 0.042(2) 0.010(2) 0.002(2) -0.010(2)
C33 0.064(3) 0.075(3) 0.045(2) -0.007(2) 0.001(2) -0.013(2)
C34 0.055(2) 0.063(2) 0.032(2) -0.009(2) 0.003(2) -0.009(2)
C35 0.044(2) 0.048(2) 0.0313(14) -0.0060(14) -0.0069(13) 0.0042(15)

loop_
_atom_site_label
_atom_site_type_symbol
_atom_site_fract_x
_atom_site_fract_y
_atom_site_fract_z
_atom_site_U_iso_or_equiv
_atom_site_thermal_displace_type
_atom_site_occupancy
_atom_site_calc_flag
_atom_site_refinement_flags
_atom_site_disorder_group
Pd Pd 0.004544(7) 0.587892(7) 0.08871(2) 0.03940(9) Uani 1 d . .
Fe Fe -0.12041(2) 0.52891(2) -0.22696(5) 0.0614(2) Uani 1 d . .
Cl Cl 0.05630(3) 0.55741(3) -0.00474(8) 0.0550(2) Uani 1 d . .
N N -0.03029(7) 0.58055(8) -0.0669(2) 0.0421(6) Uani 1 d . .
C1 C -0.1411(2) 0.5008(3) -0.0840(7) 0.131(3) Uani 1 d . .
C2 C -0.1445(2) 0.5429(2) -0.0662(5) 0.111(2) Uani 1 d . .
C3 C -0.1675(2) 0.5570(2) -0.1550(6) 0.108(2) Uani 1 d . .
C4 C -0.17994(15) 0.5261(2) -0.2314(6) 0.105(2) Uani 1 d . .
C5 C -0.1646(2) 0.4913(2) -0.1906(8) 0.115(2) Uani 1 d . .
C6 C -0.06794(12) 0.50578(11) -0.2719(3) 0.0582(9) Uani 1 d . .
C7 C -0.09221(13) 0.50928(12) -0.3754(3) 0.0687(11) Uani 1 d . .
C8 C -0.10132(14) 0.54802(13) -0.3882(4) 0.0712(12) Uani 1 d . .
C9 C -0.08448(12) 0.57006(11) -0.2946(3) 0.0599(10) Uani 1 d . .
C10 C -0.06331(10) 0.54328(10) -0.2231(3) 0.0475(8) Uani 1 d . .
C11 C -0.04324(10) 0.54932(10) -0.1123(3) 0.0439(8) Uani 1 d . .
C12 C 0.03244(10) 0.59562(9) 0.2422(3) 0.0458(8) Uani 1 d . .
C13 C 0.07489(13) 0.5989(2) 0.2637(4) 0.0571(10) Uani 1 d . .
C14 C 0.09233(13) 0.63453(14) 0.2098(4) 0.0841(14) Uani 1 d . .
H14 H 0.11974(13) 0.63521(14) 0.2263(4) 0.163(9) Uiso 1 calc R .
H14A H 0.08012(13) 0.65726(14) 0.2424(4) 0.163(9) Uiso 1 calc R .
H14B H 0.08834(13) 0.63404(14) 0.1260(4) 0.163(9) Uiso 1 calc R .
C15 C 0.00245(10) 0.59549(9) 0.3152(3) 0.0448(8) Uani 1 d . .
C16 C 0.0025(2) 0.59656(14) 0.4493(3) 0.0591(12) Uani 1 d . .
C17 C 0.00762(15) 0.55902(13) 0.5094(3) 0.0775(12) Uani 1 d . .
H17 H 0.00718(15) 0.56297(13) 0.5932(3) 0.163(9) Uiso 1 calc R .
H17A H 0.03214(15) 0.54785(13) 0.4869(3) 0.163(9) Uiso 1 calc R .
H17B H -0.01310(15) 0.54171(13) 0.4874(3) 0.163(9) Uiso 1 calc R .
C18 C -0.03350(9) 0.59452(9) 0.2413(3) 0.0419(7) Uani 1 d . .
C19 C -0.06026(13) 0.56042(13) 0.2557(4) 0.0591(10) Uani 1 d . .
C20 C -0.0412(2) 0.52043(14) 0.2476(5) 0.0701(12) Uani 1 d . .
C21 C -0.04080(10) 0.62666(10) 0.1668(3) 0.0451(8) Uani 1 d . .
H21 H -0.02652(10) 0.61739(10) 0.0975(3) 0.163(9) Uiso 1 calc R .
C22 C -0.02088(12) 0.66585(10) 0.1793(3) 0.0525(9) Uani 1 d . .
C23 C -0.0382(2) 0.6914(2) 0.2763(5) 0.0760(14) Uani 1 d . .
C24 C -0.08059(10) 0.63106(10) 0.1092(3) 0.0470(8) Uani 1 d . .
C25 C -0.11269(11) 0.63011(12) 0.1840(3) 0.0574(9) Uani 1 d . .
C26 C -0.14994(12) 0.63778(14) 0.1437(4) 0.0672(11) Uani 1 d . .
C27 C -0.1550(2) 0.6482(2) 0.0290(5) 0.070(2) Uani 1 d . .
C28 C -0.12510(12) 0.64949(12) -0.0477(4) 0.0547(9) Uani 1 d . .
C29 C -0.08674(10) 0.64144(9) -0.0100(3) 0.0455(8) Uani 1 d . .
C30 C -0.05560(10) 0.64618(10) -0.1005(3) 0.0474(8) Uani 1 d . .
C31 C -0.05330(12) 0.68100(11) -0.1651(3) 0.0603(10) Uani 1 d . .
H31 H -0.07020(12) 0.70135(11) -0.1475(3) 0.163(9) Uiso 1 calc R .
C32 C -0.02611(14) 0.68548(14) -0.2550(3) 0.0667(11) Uani 1 d . .
C33 C -0.00120(13) 0.65568(13) -0.2807(4) 0.0613(10) Uani 1 d . .
C34 C -0.00277(10) 0.62116(12) -0.2205(3) 0.0501(8) Uani 1 d . .
C35 C -0.03002(9) 0.61603(9) -0.1299(3) 0.0412(7) Uani 1 d . .
H3 H -0.1826(16) 0.5866(16) -0.1388(46) 0.121(18) Uiso 1 d . .
H6 H -0.0520(11) 0.4807(11) -0.2412(34) 0.068(11) Uiso 1 d . .
H8 H -0.1190(12) 0.5570(12) -0.4476(41) 0.085(14) Uiso 1 d . .
H9 H -0.0820(11) 0.6058(12) -0.3008(35) 0.075(12) Uiso 1 d . .
H11 H -0.0429(9) 0.5273(9) -0.0570(29) 0.044(9) Uiso 1 d . .
H13 H 0.0840(11) 0.5815(10) 0.2497(36) 0.042(13) Uiso 1 d . .
H13A H 0.0750(14) 0.6029(14) 0.3566(51) 0.108(16) Uiso 1 d . .
H16 H -0.0127(11) 0.6072(12) 0.4635(37) 0.046(14) Uiso 1 d . .
H16A H 0.0276(13) 0.6119(12) 0.4711(40) 0.080(14) Uiso 1 d . .
H19 H -0.0767(10) 0.5637(10) 0.2019(34) 0.046(10) Uiso 1 d . .
H19A H -0.0715(13) 0.5637(14) 0.3305(47) 0.098(16) Uiso 1 d . .
H20 H -0.0273(8) 0.5176(8) 0.1632(29) 0.036(8) Uiso 1 d . .
H20A H -0.0543(12) 0.5003(12) 0.2613(38) 0.073(14) Uiso 1 d . .
H20B H -0.0182(13) 0.5206(12) 0.2790(40) 0.072(14) Uiso 1 d . .
H22 H 0.0091(10) 0.6635(8) 0.2004(28) 0.041(8) Uiso 1 d . .
H22A H -0.0268(13) 0.6791(13) 0.1002(44) 0.096(15) Uiso 1 d . .
H23 H -0.0693(12) 0.7000(11) 0.2640(35) 0.070(12) Uiso 1 d . .
H23B H -0.0285(17) 0.6831(17) 0.3249(49) 0.099(22) Uiso 1 d . .
H23A H -0.0282(16) 0.7264(18) 0.2711(51) 0.141(20) Uiso 1 d . .
H25 H -0.1097(9) 0.6257(9) 0.2667(32) 0.048(9) Uiso 1 d . .
H26 H -0.1735(11) 0.6360(11) 0.1888(33) 0.064(11) Uiso 1 d . .
H27 H -0.1685(12) 0.6502(15) 0.0115(44) 0.051(18) Uiso 1 d . .
H28 H -0.1239(12) 0.6627(12) -0.1083(38) 0.070(14) Uiso 1 d . .
H32 H -0.0260(12) 0.7142(14) -0.2898(39) 0.091(14) Uiso 1 d . .
H33 H 0.0154(13) 0.6586(13) -0.3381(42) 0.089(15) Uiso 1 d . .
H34 H 0.0170(13) 0.5950(13) -0.2275(41) 0.090(14) Uiso 1 d . .

loop_
_atom_type_symbol
_atom_type_description
_atom_type_scat_dispersion_real
_atom_type_scat_dispersion_imag
_atom_type_scat_source
C C 0.0033 0.0016 'International Tables Vol C Tables 4.2.6.8 and 6.1.1.4'
H H 0.0000 0.0000 'International Tables Vol C Tables 4.2.6.8 and 6.1.1.4'
N N 0.0061 0.0033 'International Tables Vol C Tables 4.2.6.8 and 6.1.1.4'
Cl Cl 0.1484 0.1585 'International Tables Vol C Tables 4.2.6.8 and 6.1.1.4'
Pd Pd -0.9988 1.0072 'International Tables Vol C Tables 4.2.6.8 and 6.1.1.4'
Fe Fe 0.3463 0.8444 'International Tables Vol C Tables 4.2.6.8 and 6.1.1.4'

loop_
_geom_angle_atom_site_label_1
_geom_angle_atom_site_label_2
_geom_angle_atom_site_label_3
_geom_angle
_geom_angle_site_symmetry_1
_geom_angle_site_symmetry_3
_geom_angle_publ_flag
C12 Pd N 174.67(12) . . ?
C12 Pd C18 65.39(13) . . ?
N Pd C18 109.30(11) . . ?
C12 Pd C21 84.84(13) . . ?
N Pd C21 90.42(10) . . ?
C18 Pd C21 37.31(12) . . ?
C12 Pd Cl 95.16(10) . . ?
N Pd Cl 89.93(7) . . ?
C18 Pd Cl 150.35(9) . . ?
C21 Pd Cl 170.17(9) . . ?
C12 Pd C15 30.28(12) . . ?
N Pd C15 144.46(11) . . ?
C18 Pd C15 35.26(11) . . ?
C21 Pd C15 61.68(11) . . ?
Cl Pd C15 121.42(8) . . ?
C1 Fe C10 116.2(2) . . ?
C1 Fe C9 148.5(3) . . ?
C10 Fe C9 41.22(14) . . ?
C1 Fe C6 109.1(2) . . ?
C10 Fe C6 40.71(13) . . ?
C9 Fe C6 68.8(2) . . ?
C1 Fe C5 43.1(3) . . ?
C10 Fe C5 150.8(2) . . ?
C9 Fe C5 166.7(3) . . ?
C6 Fe C5 117.6(2) . . ?
C1 Fe C4 69.2(2) . . ?
C10 Fe C4 168.6(2) . . ?
C9 Fe C4 129.2(2) . . ?
C6 Fe C4 149.3(2) . . ?
C5 Fe C4 39.7(2) . . ?
C1 Fe C8 169.4(3) . . ?
C10 Fe C8 68.4(2) . . ?
C9 Fe C8 40.96(15) . . ?
C6 Fe C8 67.6(2) . . ?
C5 Fe C8 128.5(3) . . ?
C4 Fe C8 108.2(2) . . ?
C1 Fe C3 68.1(3) . . ?
C10 Fe C3 129.8(2) . . ?
C9 Fe C3 107.6(2) . . ?
C6 Fe C3 168.9(2) . . ?
C5 Fe C3 68.3(3) . . ?
C4 Fe C3 41.0(2) . . ?
C8 Fe C3 117.1(3) . . ?
C1 Fe C7 131.9(3) . . ?
C10 Fe C7 68.96(15) . . ?
C9 Fe C7 68.4(2) . . ?
C6 Fe C7 41.3(2) . . ?
C5 Fe C7 108.0(2) . . ?
C4 Fe C7 115.8(2) . . ?
C8 Fe C7 39.1(2) . . ?
C3 Fe C7 148.3(2) . . ?
C1 Fe C2 42.1(3) . . ?
C10 Fe C2 108.3(2) . . ?
C9 Fe C2 114.6(2) . . ?
C6 Fe C2 132.0(2) . . ?
C5 Fe C2 70.7(3) . . ?
C4 Fe C2 68.4(3) . . ?
C8 Fe C2 147.5(3) . . ?
C3 Fe C2 38.9(2) . . ?
C7 Fe C2 172.3(2) . . ?
C11 N C35 121.7(3) . . ?
C11 N Pd 128.9(2) . . ?
C35 N Pd 108.1(2) . . ?
C2 C1 C5 106.6(5) . . ?
C2 C1 Fe 70.5(3) . . ?
C5 C1 Fe 69.1(3) . . ?
C3 C2 C1 107.1(6) . . ?
C3 C2 Fe 70.3(4) . . ?
C1 C2 Fe 67.4(3) . . ?
C2 C3 C4 110.8(6) . . ?
C2 C3 Fe 70.8(3) . . ?
C4 C3 Fe 69.3(3) . . ?
C2 C3 H3 117.0(28) . . ?
C4 C3 H3 127.7(27) . . ?
Fe C3 H3 146.2(27) . . ?
C5 C4 C3 108.9(6) . . ?
C5 C4 Fe 69.7(3) . . ?
C3 C4 Fe 69.7(3) . . ?
C4 C5 C1 106.7(6) . . ?
C4 C5 Fe 70.6(3) . . ?
C1 C5 Fe 67.7(3) . . ?
C10 C6 C7 107.9(3) . . ?
C10 C6 Fe 69.2(2) . . ?
C7 C6 Fe 70.1(2) . . ?
C10 C6 H6 123.0(20) . . ?
C7 C6 H6 128.5(20) . . ?
Fe C6 H6 132.8(20) . . ?
C8 C7 C6 107.3(3) . . ?
C8 C7 Fe 70.2(3) . . ?
C6 C7 Fe 68.5(2) . . ?
C7 C8 C9 110.0(4) . . ?
C7 C8 Fe 70.7(3) . . ?
C9 C8 Fe 68.6(2) . . ?
C7 C8 H8 122.0(26) . . ?
C9 C8 H8 127.5(27) . . ?
Fe C8 H8 121.8(26) . . ?
C10 C9 C8 106.7(3) . . ?
C10 C9 Fe 69.2(2) . . ?
C8 C9 Fe 70.4(2) . . ?
C10 C9 H9 129.8(18) . . ?
C8 C9 H9 121.0(19) . . ?
Fe C9 H9 139.3(18) . . ?
C6 C10 C9 107.9(3) . . ?
C6 C10 C11 121.7(3) . . ?
C9 C10 C11 130.1(3) . . ?
C6 C10 Fe 70.1(2) . . ?
C9 C10 Fe 69.5(2) . . ?
C11 C10 Fe 121.0(2) . . ?
N C11 C10 129.7(3) . . ?
N C11 H11 112.8(18) . . ?
C10 C11 H11 116.7(18) . . ?
C15 C12 C13 131.6(3) . . ?
C15 C12 Pd 99.8(2) . . ?
C13 C12 Pd 128.5(3) . . ?
C12 C13 C14 112.9(4) . . ?
C12 C13 H13 109.9(34) . . ?
C14 C13 H13 115.6(34) . . ?
C12 C13 H13A 100.1(27) . . ?
C14 C13 H13A 107.4(27) . . ?
H13 C13 H13A 109.6(44) . . ?
C13 C14 H14 109.5(2) . . ?
C13 C14 H14A 109.5(3) . . ?
H14 C14 H14A 109.5 . . ?
C13 C14 H14B 109.5(2) . . ?
H14 C14 H14B 109.5 . . ?
H14A C14 H14B 109.5 . . ?
C12 C15 C18 107.1(3) . . ?
C12 C15 C16 128.8(4) . . ?
C18 C15 C16 124.2(4) . . ?
C12 C15 Pd 49.9(2) . . ?
C18 C15 Pd 57.51(15) . . ?
C16 C15 Pd 175.3(3) . . ?
C17 C16 C15 116.3(4) . . ?
C17 C16 H16 118.1(38) . . ?
C15 C16 H16 105.1(39) . . ?
C17 C16 H16A 103.5(23) . . ?
C15 C16 H16A 104.5(24) . . ?
H16 C16 H16A 108.4(45) . . ?
C16 C17 H17 109.5(2) . . ?
C16 C17 H17A 109.5(3) . . ?
H17 C17 H17A 109.5 . . ?
C16 C17 H17B 109.5(3) . . ?
H17 C17 H17B 109.5 . . ?
H17A C17 H17B 109.5 . . ?
C21 C18 C15 117.7(3) . . ?
C21 C18 C19 124.6(3) . . ?
C15 C18 C19 117.7(3) . . ?
C21 C18 Pd 73.3(2) . . ?
C15 C18 Pd 87.2(2) . . ?
C19 C18 Pd 111.9(2) . . ?
C18 C19 C20 115.7(4) . . ?
C18 C19 H19 103.4(24) . . ?
C20 C19 H19 111.4(24) . . ?
C18 C19 H19A 104.9(30) . . ?
C20 C19 H19A 109.9(30) . . ?
H19 C19 H19A 111.3(37) . . ?
C19 C20 H20 109.0(16) . . ?
C19 C20 H20A 120.0(29) . . ?
H20 C20 H20A 109.2(34) . . ?
C19 C20 H20B 111.1(29) . . ?
H20 C20 H20B 87.8(32) . . ?
H20A C20 H20B 114.7(43) . . ?
C18 C21 C22 123.9(3) . . ?
C18 C21 C24 119.6(3) . . ?
C22 C21 C24 110.9(3) . . ?
C18 C21 Pd 69.3(2) . . ?
C22 C21 Pd 104.6(2) . . ?
C24 C21 Pd 121.0(2) . . ?
C18 C21 H21 97.9(2) . . ?
C22 C21 H21 97.9(2) . . ?
C24 C21 H21 97.9(2) . . ?
Pd C21 H21 30.53(8) . . ?
C21 C22 C23 113.6(4) . . ?
C21 C22 H22 113.1(16) . . ?
C23 C22 H22 105.1(17) . . ?
C21 C22 H22A 102.9(26) . . ?
C23 C22 H22A 107.3(25) . . ?
H22 C22 H22A 115.0(31) . . ?
C22 C23 H23 115.8(21) . . ?
C22 C23 H23B 98.4(48) . . ?
H23 C23 H23B 131.2(55) . . ?
C22 C23 H23A 114.2(27) . . ?
H23 C23 H23A 90.1(31) . . ?
H23B C23 H23A 107.1(55) . . ?
C25 C24 C29 118.1(3) . . ?
C25 C24 C21 116.6(3) . . ?
C29 C24 C21 124.7(3) . . ?
C26 C25 C24 121.8(4) . . ?
C26 C25 H25 116.9(20) . . ?
C24 C25 H25 121.2(20) . . ?
C27 C26 C25 118.9(4) . . ?
C27 C26 H26 114.8(23) . . ?
C25 C26 H26 126.3(23) . . ?
C28 C27 C26 122.0(5) . . ?
C28 C27 H27 116.1(63) . . ?
C26 C27 H27 121.4(63) . . ?
C27 C28 C29 120.6(4) . . ?
C27 C28 H28 126.6(30) . . ?
C29 C28 H28 108.3(30) . . ?
C28 C29 C24 118.6(3) . . ?
C28 C29 C30 116.1(3) . . ?
C24 C29 C30 125.3(3) . . ?
C35 C30 C31 118.1(3) . . ?
C35 C30 C29 122.3(3) . . ?
C31 C30 C29 119.5(3) . . ?
C32 C31 C30 121.0(4) . . ?
C32 C31 H31 119.5(3) . . ?
C30 C31 H31 119.5(2) . . ?
C33 C32 C31 119.6(4) . . ?
C33 C32 H32 128.0(24) . . ?
C31 C32 H32 112.1(24) . . ?
C32 C33 C34 121.2(4) . . ?
C32 C33 H33 119.0(32) . . ?
C34 C33 H33 119.8(32) . . ?
C33 C34 C35 120.1(4) . . ?
C33 C34 H34 129.0(23) . . ?
C35 C34 H34 110.7(23) . . ?
C30 C35 C34 120.1(3) . . ?
C30 C35 N 120.9(3) . . ?
C34 C35 N 118.9(3) . . ?

loop_
_geom_bond_atom_site_label_1
_geom_bond_atom_site_label_2
_geom_bond_distance
_geom_bond_site_symmetry_2
_geom_bond_publ_flag
Pd C12 2.004(3) . ?
Pd N 2.146(2) . ?
Pd C18 2.180(3) . ?
Pd C21 2.232(3) . ?
Pd Cl 2.3186(9) . ?
Pd C15 2.581(3) . ?
Fe C1 2.015(5) . ?
Fe C10 2.022(4) . ?
Fe C9 2.026(4) . ?
Fe C6 2.034(4) . ?
Fe C5 2.035(5) . ?
Fe C4 2.047(5) . ?
Fe C8 2.050(4) . ?
Fe C3 2.052(6) . ?
Fe C7 2.055(4) . ?
Fe C2 2.058(6) . ?
N C11 1.270(4) . ?
N C35 1.412(4) . ?
C1 C2 1.465(10) . ?
C1 C5 1.488(10) . ?
C2 C3 1.367(8) . ?
C3 C4 1.435(8) . ?
C3 H3 1.16(5) . ?
C4 C5 1.386(8) . ?
C6 C10 1.411(5) . ?
C6 C7 1.444(5) . ?
C6 H6 1.08(4) . ?
C7 C8 1.374(6) . ?
C8 C9 1.426(5) . ?
C8 H8 0.96(4) . ?
C9 C10 1.425(5) . ?
C9 H9 1.23(4) . ?
C10 C11 1.447(4) . ?
C11 H11 0.98(3) . ?
C12 C15 1.321(5) . ?
C12 C13 1.482(5) . ?
C13 C14 1.493(6) . ?
C13 H13 0.69(3) . ?
C13 H13A 1.06(6) . ?
C14 H14 0.96 . ?
C14 H14A 0.96 . ?
C14 H14B 0.96 . ?
C15 C18 1.492(5) . ?
C15 C16 1.520(5) . ?
C16 C17 1.469(6) . ?
C16 H16 0.66(4) . ?
C16 H16A 1.04(5) . ?
C17 H17 0.96 . ?
C17 H17A 0.96 . ?
C17 H17B 0.96 . ?
C18 C21 1.412(5) . ?
C18 C19 1.497(5) . ?
C19 C20 1.524(6) . ?
C19 H19 0.84(4) . ?
C19 H19A 0.94(5) . ?
C20 H20 1.07(3) . ?
C20 H20A 0.84(4) . ?
C20 H20B 0.86(4) . ?
C21 C22 1.516(5) . ?
C21 C24 1.522(5) . ?
C21 H21 0.98 . ?
C22 C23 1.527(6) . ?
C22 H22 1.06(3) . ?
C22 H22A 1.03(5) . ?
C23 H23 1.12(4) . ?
C23 H23B 0.70(5) . ?
C23 H23A 1.25(6) . ?
C24 C25 1.391(5) . ?
C24 C29 1.414(4) . ?
C25 C26 1.383(6) . ?
C25 H25 0.95(3) . ?
C26 C27 1.359(7) . ?
C26 H26 0.96(4) . ?
C27 C28 1.345(7) . ?
C27 H27 0.51(4) . ?
C28 C29 1.412(5) . ?
C28 H28 0.82(4) . ?
C29 C30 1.490(5) . ?
C30 C35 1.398(4) . ?
C30 C31 1.404(5) . ?
C31 C32 1.391(6) . ?
C31 H31 0.93 . ?
C32 C33 1.365(6) . ?
C32 H32 1.06(5) . ?
C33 C34 1.369(6) . ?
C33 H33 0.87(5) . ?
C34 C35 1.400(4) . ?
C34 H34 1.13(4) . ?
